data_4347879
loop_
_publ_author_name
'Wen, Hui-Min'
'Wang, Huizhen'
'Li, Bin'
'Cui, Yuanjing'
'Wang, Hailong'
'Qian, Guodong'
'Chen, Banglin'

_publ_section_title
;
 A Microporous Metal-Organic Framework with Lewis Basic Nitrogen Sites for
 High C2H2 Storage and Significantly Enhanced C2H2/CO2 Separation at
 Ambient Conditions.
;
_journal_issue 15
_journal_name_full 'Inorganic chemistry'
_journal_page_first 7214
_journal_page_last 7218
_journal_paper_doi 10.1021/acs.inorgchem.6b00748
_journal_volume 55
_journal_year 2016
_chemical_formula_sum 'C20 H16 Cu2 N2 O10'
_chemical_formula_weight 571.43
_space_group_IT_number 166
_space_group_name_Hall '-R 3 2"'
_space_group_name_H-M_alt 'R -3 m :H'
_symmetry_cell_setting trigonal
_symmetry_space_group_name_H-M 'R -3 m :H'
_atom_sites_solution_hydrogens geom
_atom_sites_solution_primary direct
_atom_sites_solution_secondary difmap
_audit_creation_method SHELXL-97
_cell_angle_alpha 90.00
_cell_angle_beta 90.00
_cell_angle_gamma 120.00
_cell_formula_units_Z 9
_cell_length_a 18.5944(6)
_cell_length_b 18.5944(6)
_cell_length_c 38.0120(14)
_cell_measurement_reflns_used 3561
_cell_measurement_temperature 99.98(14)
_cell_measurement_theta_max 72.2850
_cell_measurement_theta_min 3.5950
_cell_volume 11381.9(7)
_computing_structure_refinement 'SHELXL-97 (Sheldrick, 1997)'
_computing_structure_solution 'SHELXS-97 (Sheldrick, 1990)'
_diffrn_ambient_temperature 99.98(14)
_diffrn_measured_fraction_theta_full 0.987
_diffrn_measured_fraction_theta_max 0.987
_diffrn_measurement_device_type 'SuperNova, Dual, Cu at zero, Atlas'
_diffrn_measurement_method '\w scans'
_diffrn_radiation_monochromator graphite
_diffrn_radiation_source 'fine-focus sealed tube'
_diffrn_radiation_type CuK\a
_diffrn_radiation_wavelength 1.54184
_diffrn_reflns_av_R_equivalents 0.0633
_diffrn_reflns_av_sigmaI/netI 0.0422
_diffrn_reflns_limit_h_max 19
_diffrn_reflns_limit_h_min -14
_diffrn_reflns_limit_k_max 21
_diffrn_reflns_limit_k_min -12
_diffrn_reflns_limit_l_max 40
_diffrn_reflns_limit_l_min -47
_diffrn_reflns_number 9153
_diffrn_reflns_theta_full 72.98
_diffrn_reflns_theta_max 72.98
_diffrn_reflns_theta_min 3.49
_exptl_absorpt_coefficient_mu 1.276
_exptl_absorpt_correction_T_max 1.00000
_exptl_absorpt_correction_T_min 0.54935
_exptl_absorpt_correction_type multi-scan
_exptl_crystal_colour blue
_exptl_crystal_density_diffrn 0.750
_exptl_crystal_density_method 'not measured'
_exptl_crystal_description block
_exptl_crystal_F_000 2592
_exptl_crystal_size_max 0.42
_exptl_crystal_size_mid 0.32
_exptl_crystal_size_min 0.30
_refine_diff_density_max 1.855
_refine_diff_density_min -0.442
_refine_diff_density_rms 0.109
_refine_ls_extinction_method none
_refine_ls_goodness_of_fit_ref 0.927
_refine_ls_hydrogen_treatment mixed
_refine_ls_matrix_type full
_refine_ls_number_parameters 94
_refine_ls_number_reflns 2745
_refine_ls_number_restraints 22
_refine_ls_restrained_S_all 0.932
_refine_ls_R_factor_all 0.0778
_refine_ls_R_factor_gt 0.0661
_refine_ls_shift/su_max 0.147
_refine_ls_shift/su_mean 0.039
_refine_ls_structure_factor_coef Fsqd
_refine_ls_weighting_details 'calc w=1/[\s^2^(Fo^2^)+(0.1051P)^2^+100.1278P] where P=(Fo^2^+2Fc^2^)/3'
_refine_ls_weighting_scheme calc
_refine_ls_wR_factor_gt 0.2036
_refine_ls_wR_factor_ref 0.2126
_reflns_number_gt 2130
_reflns_number_total 2745
_reflns_threshold_expression >2sigma(I)
_cod_data_source_file ic6b00748_si_002.cif
_cod_data_source_block platon
_cod_original_sg_symbol_H-M 'R -3 m'
_cod_database_code 4347879

loop_
_symmetry_equiv_pos_as_xyz
'x, y, z'
'-y, x-y, z'
'-x+y, -x, z'
'x-y, -y, -z'
'-x, -x+y, -z'
'y, x, -z'
'x+2/3, y+1/3, z+1/3'
'-y+2/3, x-y+1/3, z+1/3'
'-x+y+2/3, -x+1/3, z+1/3'
'x-y+2/3, -y+1/3, -z+1/3'
'-x+2/3, -x+y+1/3, -z+1/3'
'y+2/3, x+1/3, -z+1/3'
'x+1/3, y+2/3, z+2/3'
'-y+1/3, x-y+2/3, z+2/3'
'-x+y+1/3, -x+2/3, z+2/3'
'x-y+1/3, -y+2/3, -z+2/3'
'-x+1/3, -x+y+2/3, -z+2/3'
'y+1/3, x+2/3, -z+2/3'
'-x, -y, -z'
'y, -x+y, -z'
'x-y, x, -z'
'-x+y, y, z'
'x, x-y, z'
'-y, -x, z'
'-x+2/3, -y+1/3, -z+1/3'
'y+2/3, -x+y+1/3, -z+1/3'
'x-y+2/3, x+1/3, -z+1/3'
'-x+y+2/3, y+1/3, z+1/3'
'x+2/3, x-y+1/3, z+1/3'
'-y+2/3, -x+1/3, z+1/3'
'-x+1/3, -y+2/3, -z+2/3'
'y+1/3, -x+y+2/3, -z+2/3'
'x-y+1/3, x+2/3, -z+2/3'
'-x+y+1/3, y+2/3, z+2/3'
'x+1/3, x-y+2/3, z+2/3'
'-y+1/3, -x+2/3, z+2/3'

loop_
_atom_site_label
_atom_site_type_symbol
_atom_site_fract_x
_atom_site_fract_y
_atom_site_fract_z
_atom_site_U_iso_or_equiv
_atom_site_adp_type
_atom_site_occupancy
_atom_site_symmetry_multiplicity
_atom_site_calc_flag
_atom_site_refinement_flags
C1 C 0.5129(3) 0.4871(3) 0.53412(17) 0.072(2) Uani 1 2 d SD
C2 C 0.5264(3) 0.4736(3) 0.57055(18) 0.0641(19) Uani 1 2 d S
C3 C 0.4698(3) 0.4014(3) 0.58794(12) 0.0601(13) Uani 1 1 d .
H3 H 0.4216 0.3628 0.5765 0.072 Uiso 1 1 calc R
C4 C 0.4845(3) 0.3863(3) 0.62218(11) 0.0522(11) Uani 1 1 d .
C5 C 0.5562(2) 0.4438(2) 0.63927(15) 0.0505(14) Uani 1 2 d S
H5 H 0.5657 0.4343 0.6624 0.061 Uiso 1 2 calc SR
C6 C 0.4256(2) 0.3056(3) 0.63963(10) 0.0475(10) Uani 1 1 d .
C7 C 0.5489(8) 0.5672(4) 0.5220(2) 0.066(3) Uani 0.50 1 d PDU
H7 H 0.5790 0.6122 0.5369 0.080 Uiso 0.50 1 calc PR
Cu1 Cu 0.38082(4) 0.19041(2) 0.695394(18) 0.0373(3) Uani 1 2 d S
N1 N 0.5785(5) 0.5387(7) 0.5130(2) 0.076(3) Uani 0.50 1 d PDU
O1 O 0.44424(18) 0.29552(19) 0.67035(7) 0.0525(8) Uani 1 1 d .
O2 O 0.36460(18) 0.2557(2) 0.62219(8) 0.0575(8) Uani 1 1 d .
O3 O 0.4473(4) 0.2237(2) 0.74409(15) 0.098(2) Uani 1 2 d SD
H3A H 0.4629 0.2220 0.7649 0.147 Uiso 0.50 1 d PRD
H3B H 0.4785 0.2722 0.7361 0.147 Uiso 0.50 1 d PRD

loop_
_atom_site_aniso_label
_atom_site_aniso_U_11
_atom_site_aniso_U_22
_atom_site_aniso_U_33
_atom_site_aniso_U_23
_atom_site_aniso_U_13
_atom_site_aniso_U_12
C1 0.058(3) 0.058(3) 0.061(4) 0.015(2) -0.015(2) 0.000(4)
C2 0.056(3) 0.056(3) 0.057(4) 0.0080(18) -0.0080(18) 0.010(3)
C3 0.043(2) 0.051(3) 0.058(2) 0.006(2) -0.009(2) 0.002(2)
C4 0.039(2) 0.049(2) 0.054(2) 0.0079(19) -0.0008(18) 0.0106(19)
C5 0.050(2) 0.050(2) 0.046(3) 0.0001(14) -0.0001(14) 0.021(3)
C6 0.0328(19) 0.051(2) 0.048(2) 0.0029(18) 0.0036(16) 0.0134(18)
C7 0.068(6) 0.049(5) 0.057(5) 0.000(4) -0.011(5) 0.011(4)
Cu1 0.0243(4) 0.0470(4) 0.0330(4) -0.00070(14) -0.0014(3) 0.0122(2)
N1 0.053(5) 0.074(6) 0.063(5) 0.014(4) -0.009(4) 0.002(4)
O1 0.0427(16) 0.0465(16) 0.0501(15) 0.0058(13) -0.0024(12) 0.0086(13)
O2 0.0397(16) 0.0546(18) 0.0513(15) 0.0087(14) -0.0055(13) 0.0035(14)
O3 0.108(5) 0.103(3) 0.084(4) -0.0315(18) -0.063(4) 0.054(2)

loop_
_atom_type_symbol
_atom_type_description
_atom_type_scat_dispersion_real
_atom_type_scat_dispersion_imag
_atom_type_scat_source
C C 0.0181 0.0091 'International Tables Vol C Tables 4.2.6.8 and 6.1.1.4'
H H 0.0000 0.0000 'International Tables Vol C Tables 4.2.6.8 and 6.1.1.4'
Cu Cu -1.9646 0.5888 'International Tables Vol C Tables 4.2.6.8 and 6.1.1.4'
N N 0.0311 0.0180 'International Tables Vol C Tables 4.2.6.8 and 6.1.1.4'
O O 0.0492 0.0322 'International Tables Vol C Tables 4.2.6.8 and 6.1.1.4'

loop_
_geom_angle_atom_site_label_1
_geom_angle_atom_site_label_2
_geom_angle_atom_site_label_3
_geom_angle
_geom_angle_site_symmetry_1
_geom_angle_site_symmetry_3
N1 C1 N1 105.1(9) 24_665 .
N1 C1 C7 42.6(6) 24_665 24_665
N1 C1 C7 120.9(6) . 24_665
N1 C1 C7 120.9(6) 24_665 .
N1 C1 C7 42.6(6) . .
C7 C1 C7 103.8(11) 24_665 .
N1 C1 C2 120.7(5) 24_665 .
N1 C1 C2 120.6(5) . .
C7 C1 C2 118.3(6) 24_665 .
C7 C1 C2 118.3(6) . .
C3 C2 C3 118.9(6) 24_665 .
C3 C2 C1 120.5(3) 24_665 .
C3 C2 C1 120.5(3) . .
C2 C3 C4 120.7(4) . .
C2 C3 H3 119.6 . .
C4 C3 H3 119.6 . .
C5 C4 C3 119.6(4) . .
C5 C4 C6 120.3(4) . .
C3 C4 C6 119.9(4) . .
C4 C5 C4 120.4(6) . 24_665
C4 C5 H5 119.8 . .
C4 C5 H5 119.8 24_665 .
O2 C6 O1 127.0(4) . .
O2 C6 C4 116.7(4) . .
O1 C6 C4 116.2(4) . .
C1 C7 N1 117.3(8) . 6_556
C1 C7 C7 98.2(9) . 6_556
N1 C7 C7 34.0(6) 6_556 6_556
C1 C7 H7 121.3 . .
N1 C7 H7 121.3 6_556 .
C7 C7 H7 131.4 6_556 .
O1 Cu1 O1 88.7(2) 23 .
O1 Cu1 O2 90.04(15) 23 25_556
O1 Cu1 O2 167.34(12) . 25_556
O1 Cu1 O2 167.34(12) 23 11_556
O1 Cu1 O2 90.04(15) . 11_556
O2 Cu1 O2 88.4(2) 25_556 11_556
O1 Cu1 O3 99.20(17) 23 .
O1 Cu1 O3 99.21(17) . .
O2 Cu1 O3 93.42(17) 25_556 .
O2 Cu1 O3 93.44(17) 11_556 .
O1 Cu1 Cu1 84.30(9) 23 25_556
O1 Cu1 Cu1 84.30(9) . 25_556
O2 Cu1 Cu1 83.04(9) 25_556 25_556
O2 Cu1 Cu1 83.04(9) 11_556 25_556
O3 Cu1 Cu1 175.1(2) . 25_556
C1 N1 C7 121.4(7) . 6_556
C1 N1 N1 103.2(9) . 6_556
C7 N1 N1 37.8(6) 6_556 6_556
C6 O1 Cu1 121.9(3) . .
C6 O2 Cu1 123.6(3) . 25_556
Cu1 O3 H3A 162.8 . .
Cu1 O3 H3B 89.2 . .
H3A O3 H3B 108.0 . .

loop_
_geom_bond_atom_site_label_1
_geom_bond_atom_site_label_2
_geom_bond_distance
_geom_bond_site_symmetry_2
C1 N1 1.372(6) 24_665
C1 N1 1.372(6) .
C1 C7 1.372(6) 24_665
C1 C7 1.372(6) .
C1 C2 1.452(9) .
C2 C3 1.390(6) 24_665
C2 C3 1.391(6) .
C3 C4 1.387(6) .
C3 H3 0.9300 .
C4 C5 1.384(5) .
C4 C6 1.499(6) .
C5 C4 1.384(5) 24_665
C5 H5 0.9300 .
C6 O2 1.239(5) .
C6 O1 1.258(5) .
C7 N1 1.375(6) 6_556
C7 C7 1.78(2) 6_556
C7 H7 0.9300 .
Cu1 O1 1.952(3) 23
Cu1 O1 1.952(3) .
Cu1 O2 1.957(3) 25_556
Cu1 O2 1.957(3) 11_556
Cu1 O3 2.139(5) .
Cu1 Cu1 2.6662(14) 25_556
N1 C7 1.375(6) 6_556
N1 N1 1.62(2) 6_556
O2 Cu1 1.957(3) 25_556
O3 H3A 0.8483 .
O3 H3B 0.8483 .
